data_7225796
loop_
_publ_author_name
'Hall, Gregory S.'
'Angeles, Melissa J.'
'Hicks, Jamie'
'Turner, David R.'

_publ_section_title
;
 Centric and acentric networks using low-symmetry heterotopic
 carboxylate/pyridyl ligands
;
_journal_issue 35
_journal_name_full CrystEngComm
_journal_page_first 6614
_journal_paper_doi 10.1039/C6CE01000H
_journal_volume 18
_journal_year 2016
_chemical_formula_moiety 'C28 H24 N6 Ni O4, 7(H2 O)'
_chemical_formula_sum 'C28 H38 N6 Ni O11'
_chemical_formula_weight 693.35
_space_group_crystal_system trigonal
_space_group_IT_number 152
_space_group_name_Hall 'P 31 2"'
_space_group_name_H-M_alt 'P 31 2 1'
_symmetry_space_group_name_Hall 'P 31 2"'
_symmetry_space_group_name_H-M 'P 31 2 1'
_atom_sites_solution_hydrogens mixed
_audit_creation_method SHELXL-2014/7
_audit_update_record
;
2016-04-28 deposited with the CCDC.
2016-06-30 downloaded from the CCDC.
;
_cell_angle_alpha 90
_cell_angle_beta 90
_cell_angle_gamma 120
_cell_formula_units_Z 3
_cell_length_a 14.792(2)
_cell_length_b 14.792(2)
_cell_length_c 18.957(4)
_cell_measurement_reflns_used 36501
_cell_measurement_temperature 100(2)
_cell_measurement_theta_max 30.052
_cell_measurement_theta_min 2.674
_cell_volume 3592.1(10)
_computing_cell_refinement 'XDS (Kasch, 1993)'
_computing_data_collection 'BluICE (McPhillips et al, 2001)'
_computing_data_reduction 'XDS (Kasch, 1993)'
_computing_structure_refinement 'SHELXL-2014/7 (Sheldrick, 2014)'
_computing_structure_solution 'SHELXT (Sheldrick, 2015)'
_diffrn_ambient_temperature 100(2)
_diffrn_measured_fraction_theta_full 0.987
_diffrn_measured_fraction_theta_max 0.990
_diffrn_measurement_device_type 'ADSC Quantum 315r'
_diffrn_measurement_method 'Phi scan'
_diffrn_radiation_type synchrotron
_diffrn_radiation_wavelength 0.7109
_diffrn_reflns_av_R_equivalents 0.0543
_diffrn_reflns_av_unetI/netI 0.0306
_diffrn_reflns_Laue_measured_fraction_full 0.987
_diffrn_reflns_Laue_measured_fraction_max 0.990
_diffrn_reflns_limit_h_max 20
_diffrn_reflns_limit_h_min -20
_diffrn_reflns_limit_k_max 20
_diffrn_reflns_limit_k_min -20
_diffrn_reflns_limit_l_max 26
_diffrn_reflns_limit_l_min -25
_diffrn_reflns_number 36501
_diffrn_reflns_point_group_measured_fraction_full 0.987
_diffrn_reflns_point_group_measured_fraction_max 0.990
_diffrn_reflns_theta_full 27.500
_diffrn_reflns_theta_max 30.052
_diffrn_reflns_theta_min 2.674
_diffrn_source 'MX2 Beamline, Australian Synchrotron'
_exptl_absorpt_coefficient_mu 0.450
_exptl_absorpt_correction_type none
_exptl_crystal_colour yellow
_exptl_crystal_density_diffrn 0.961
_exptl_crystal_description block
_exptl_crystal_F_000 1092
_exptl_crystal_recrystallization_method 'Re-crystallisation from solvent'
_exptl_crystal_size_max 0.050
_exptl_crystal_size_mid 0.050
_exptl_crystal_size_min 0.020
_platon_squeeze_details
;
Electron count equates to 7 waters per formula unit.
SQUEEZED solvent included in UNIT instruction.
2 H2O per formula unit found by microanalysis.
;
_refine_diff_density_max 0.264
_refine_diff_density_min -0.332
_refine_diff_density_rms 0.033
_refine_ls_abs_structure_details
;
 Flack x determined using 2969 quotients [(I+)-(I-)]/[(I+)+(I-)]
 (Parsons, Flack and Wagner, Acta Cryst. B69 (2013) 249-259).
;
_refine_ls_abs_structure_Flack 0.019(4)
_refine_ls_extinction_method none
_refine_ls_goodness_of_fit_ref 1.042
_refine_ls_hydrogen_treatment mixed
_refine_ls_matrix_type full
_refine_ls_number_parameters 181
_refine_ls_number_reflns 6951
_refine_ls_number_restraints 1
_refine_ls_restrained_S_all 1.042
_refine_ls_R_factor_all 0.0279
_refine_ls_R_factor_gt 0.0271
_refine_ls_shift/su_max 0.000
_refine_ls_shift/su_mean 0.000
_refine_ls_structure_factor_coef Fsqd
_refine_ls_weighting_details 'w=1/[\s^2^(Fo^2^)+(0.0447P)^2^+0.2944P] where P=(Fo^2^+2Fc^2^)/3'
_refine_ls_weighting_scheme calc
_refine_ls_wR_factor_gt 0.0757
_refine_ls_wR_factor_ref 0.0762
_reflns_Friedel_coverage 0.811
_reflns_Friedel_fraction_full 0.988
_reflns_Friedel_fraction_max 0.990
_reflns_number_gt 6771
_reflns_number_total 6951
_reflns_threshold_expression 'I > 2\s(I)'
_cod_data_source_file c6ce01000h2.cif
_cod_data_source_block 4Ni
_cod_depositor_comments 'Adding full bibliography for 7225789--7225801.cif.'
_cod_original_cell_volume 3592.4(12)
_cod_database_code 7225796
_shelx_shelxl_version_number 2014/7
_shelx_space_group_comment
;
The symmetry employed for this shelxl refinement is uniquely defined
by the following loop, which should always be used as a source of
symmetry information in preference to the above space-group names.
They are only intended as comments.
;
_shelx_estimated_absorpt_t_min 0.978
_shelx_estimated_absorpt_t_max 0.991
_platon_squeeze_void_probe_radius 1.20
_solvent_exptl_crystal_recrystallization_method DMF:H2O

loop_
_space_group_symop_operation_xyz
'x, y, z'
'-y, x-y, z+1/3'
'-x+y, -x, z+2/3'
'x-y, -y, -z+2/3'
'-x, -x+y, -z+1/3'
'y, x, -z'

loop_
_atom_site_label
_atom_site_type_symbol
_atom_site_fract_x
_atom_site_fract_y
_atom_site_fract_z
_atom_site_U_iso_or_equiv
_atom_site_adp_type
_atom_site_occupancy
_atom_site_site_symmetry_order
_atom_site_calc_flag
_atom_site_refinement_flags_posn
_atom_site_refinement_flags_adp
_atom_site_refinement_flags_occupancy
Ni1 Ni 0.44428(2) 0.0000 0.3333 0.02682(7) Uani 1 2 d S T P
O1 O 0.60852(9) 0.12189(8) 0.32352(5) 0.0316(2) Uani 1 1 d . . .
O2 O 0.51224(8) 0.09540(8) 0.41790(5) 0.0312(2) Uani 1 1 d . . .
N1 N 1.30509(10) 0.90582(9) 0.38241(7) 0.0295(2) Uani 1 1 d . . .
N2 N 0.97476(10) 0.60617(10) 0.47103(7) 0.0313(2) Uani 1 1 d . . .
N3 N 0.89154(10) 0.53365(10) 0.50773(7) 0.0340(3) Uani 1 1 d D . .
H3N H 0.891(2) 0.540(2) 0.55386(17) 0.051 Uiso 1 1 d D U .
C1 C 1.29262(12) 0.92526(12) 0.44955(8) 0.0353(3) Uani 1 1 d . . .
H1 H 1.3472 0.9858 0.4715 0.042 Uiso 1 1 calc R U .
C2 C 1.20422(13) 0.86155(11) 0.48873(8) 0.0352(3) Uani 1 1 d . . .
H2 H 1.1981 0.8798 0.5358 0.042 Uiso 1 1 calc R U .
C3 C 1.12427(12) 0.77057(11) 0.45878(8) 0.0301(3) Uani 1 1 d . . .
C4 C 1.13717(13) 0.75074(12) 0.38894(8) 0.0393(4) Uani 1 1 d . . .
H4 H 1.0843 0.6901 0.3660 0.047 Uiso 1 1 calc R U .
C5 C 1.22675(14) 0.81912(13) 0.35282(9) 0.0388(3) Uani 1 1 d . . .
H5 H 1.2334 0.8044 0.3050 0.047 Uiso 1 1 calc R U .
C6 C 1.03279(12) 0.69655(12) 0.50042(8) 0.0318(3) Uani 1 1 d . . .
C7 C 1.01203(13) 0.72549(13) 0.57218(9) 0.0390(3) Uani 1 1 d . . .
H7A H 0.9409 0.7141 0.5737 0.058 Uiso 1 1 calc R U .
H7B H 1.0620 0.7992 0.5816 0.058 Uiso 1 1 calc R U .
H7C H 1.0197 0.6820 0.6080 0.058 Uiso 1 1 calc R U .
C8 C 0.82491(11) 0.43844(11) 0.47655(8) 0.0305(3) Uani 1 1 d . . .
C9 C 0.83910(12) 0.41429(12) 0.40723(8) 0.0354(3) Uani 1 1 d . . .
H9 H 0.8978 0.4625 0.3804 0.042 Uiso 1 1 calc R U .
C10 C 0.76652(12) 0.31947(12) 0.37868(8) 0.0347(3) Uani 1 1 d . . .
H10 H 0.7763 0.3024 0.3320 0.042 Uiso 1 1 calc R U .
C11 C 0.67942(11) 0.24846(11) 0.41684(8) 0.0290(3) Uani 1 1 d . . .
C12 C 0.66716(11) 0.27274(11) 0.48628(7) 0.0303(3) Uani 1 1 d . . .
H12 H 0.6083 0.2244 0.5130 0.036 Uiso 1 1 calc R U .
C13 C 0.73941(11) 0.36585(12) 0.51628(7) 0.0307(3) Uani 1 1 d . . .
H13 H 0.7314 0.3809 0.5638 0.037 Uiso 1 1 calc R U .
C14 C 0.59731(11) 0.15039(10) 0.38468(7) 0.0283(3) Uani 1 1 d . . .

loop_
_atom_site_aniso_label
_atom_site_aniso_U_11
_atom_site_aniso_U_22
_atom_site_aniso_U_33
_atom_site_aniso_U_23
_atom_site_aniso_U_13
_atom_site_aniso_U_12
Ni1 0.03095(11) 0.01456(10) 0.02948(11) 0.00000(8) 0.00000(4) 0.00728(5)
O1 0.0367(5) 0.0223(4) 0.0309(5) -0.0009(4) 0.0013(4) 0.0111(4)
O2 0.0310(5) 0.0208(4) 0.0305(5) -0.0017(3) 0.0005(4) 0.0044(4)
N1 0.0296(6) 0.0184(5) 0.0329(6) 0.0005(4) -0.0003(4) 0.0063(4)
N2 0.0246(5) 0.0234(5) 0.0345(6) 0.0014(4) -0.0023(4) 0.0035(4)
N3 0.0262(6) 0.0260(6) 0.0335(5) 0.0009(4) -0.0008(5) 0.0007(5)
C1 0.0328(7) 0.0210(6) 0.0392(7) -0.0051(6) 0.0010(5) 0.0037(6)
C2 0.0325(7) 0.0240(6) 0.0381(7) -0.0050(5) 0.0011(6) 0.0059(6)
C3 0.0279(6) 0.0219(6) 0.0344(6) 0.0013(5) -0.0015(5) 0.0077(5)
C4 0.0338(8) 0.0272(6) 0.0354(7) -0.0041(5) -0.0024(6) -0.0008(6)
C5 0.0378(8) 0.0281(7) 0.0329(7) -0.0026(5) -0.0008(6) 0.0032(6)
C6 0.0263(6) 0.0258(6) 0.0345(6) 0.0001(5) -0.0032(5) 0.0064(5)
C7 0.0314(7) 0.0317(7) 0.0421(8) -0.0051(6) 0.0036(6) 0.0069(6)
C8 0.0242(6) 0.0236(6) 0.0331(6) 0.0004(5) -0.0021(5) 0.0042(5)
C9 0.0290(7) 0.0278(6) 0.0337(7) 0.0017(5) 0.0032(5) 0.0024(5)
C10 0.0321(7) 0.0288(7) 0.0308(6) 0.0006(5) 0.0030(5) 0.0060(6)
C11 0.0261(6) 0.0222(6) 0.0312(6) 0.0010(5) -0.0007(5) 0.0065(5)
C12 0.0248(6) 0.0248(6) 0.0315(6) 0.0018(5) 0.0007(5) 0.0050(5)
C13 0.0246(6) 0.0284(6) 0.0305(6) -0.0003(5) -0.0002(5) 0.0067(5)
C14 0.0303(6) 0.0211(5) 0.0278(6) 0.0013(4) 0.0001(5) 0.0086(5)

loop_
_atom_type_symbol
_atom_type_description
_atom_type_scat_dispersion_real
_atom_type_scat_dispersion_imag
_atom_type_scat_source
C C 0.0033 0.0016 'International Tables Vol C Tables 4.2.6.8 and 6.1.1.4'
H H 0.0000 0.0000 'International Tables Vol C Tables 4.2.6.8 and 6.1.1.4'
N N 0.0061 0.0033 'International Tables Vol C Tables 4.2.6.8 and 6.1.1.4'
O O 0.0106 0.0060 'International Tables Vol C Tables 4.2.6.8 and 6.1.1.4'
Ni Ni 0.3410 1.1070 'International Tables Vol C Tables 4.2.6.8 and 6.1.1.4'

loop_
_geom_angle_atom_site_label_1
_geom_angle_atom_site_label_2
_geom_angle_atom_site_label_3
_geom_angle
_geom_angle_site_symmetry_1
_geom_angle_site_symmetry_3
O2 Ni1 O2 163.09(7) 4 .
O2 Ni1 N1 95.39(5) 4 4_565
O2 Ni1 N1 95.86(5) . 4_565
O2 Ni1 N1 95.86(5) 4 1_445
O2 Ni1 N1 95.39(5) . 1_445
N1 Ni1 N1 96.39(7) 4_565 1_445
O2 Ni1 O1 104.94(4) 4 .
O2 Ni1 O1 62.43(4) . .
N1 Ni1 O1 90.31(5) 4_565 .
N1 Ni1 O1 157.45(4) 1_445 .
O2 Ni1 O1 62.43(4) 4 4
O2 Ni1 O1 104.94(4) . 4
N1 Ni1 O1 157.45(4) 4_565 4
N1 Ni1 O1 90.32(5) 1_445 4
O1 Ni1 O1 91.64(6) . 4
O2 Ni1 C14 31.30(4) 4 4
O2 Ni1 C14 135.73(5) . 4
N1 Ni1 C14 126.69(5) 4_565 4
N1 Ni1 C14 91.71(5) 1_445 4
O1 Ni1 C14 101.48(5) . 4
O1 Ni1 C14 31.23(4) 4 4
O2 Ni1 C14 135.73(5) 4 .
O2 Ni1 C14 31.30(4) . .
N1 Ni1 C14 91.72(5) 4_565 .
N1 Ni1 C14 126.69(5) 1_445 .
O1 Ni1 C14 31.23(4) . .
O1 Ni1 C14 101.48(5) 4 .
C14 Ni1 C14 123.85(7) 4 .
C14 O1 Ni1 85.46(8) . .
C14 O2 Ni1 92.36(8) . .
C1 N1 C5 117.08(13) . .
C1 N1 Ni1 119.12(10) . 1_665
C5 N1 Ni1 123.58(11) . 1_665
C6 N2 N3 117.82(13) . .
N2 N3 C8 119.34(13) . .
N2 N3 H3N 118.8(18) . .
C8 N3 H3N 119.5(17) . .
N1 C1 C2 123.28(13) . .
N1 C1 H1 118.4 . .
C2 C1 H1 118.4 . .
C1 C2 C3 119.70(14) . .
C1 C2 H2 120.1 . .
C3 C2 H2 120.1 . .
C4 C3 C2 116.90(14) . .
C4 C3 C6 121.70(13) . .
C2 C3 C6 121.34(14) . .
C5 C4 C3 120.02(14) . .
C5 C4 H4 120.0 . .
C3 C4 H4 120.0 . .
N1 C5 C4 122.98(15) . .
N1 C5 H5 118.5 . .
C4 C5 H5 118.5 . .
N2 C6 C3 115.08(14) . .
N2 C6 C7 123.87(14) . .
C3 C6 C7 121.04(13) . .
C6 C7 H7A 109.5 . .
C6 C7 H7B 109.5 . .
H7A C7 H7B 109.5 . .
C6 C7 H7C 109.5 . .
H7A C7 H7C 109.5 . .
H7B C7 H7C 109.5 . .
N3 C8 C13 117.46(13) . .
N3 C8 C9 122.49(13) . .
C13 C8 C9 120.03(13) . .
C10 C9 C8 119.06(13) . .
C10 C9 H9 120.5 . .
C8 C9 H9 120.5 . .
C9 C10 C11 121.30(13) . .
C9 C10 H10 119.4 . .
C11 C10 H10 119.4 . .
C10 C11 C12 119.04(12) . .
C10 C11 C14 121.50(13) . .
C12 C11 C14 119.39(12) . .
C13 C12 C11 120.68(13) . .
C13 C12 H12 119.7 . .
C11 C12 H12 119.7 . .
C12 C13 C8 119.82(13) . .
C12 C13 H13 120.1 . .
C8 C13 H13 120.1 . .
O2 C14 O1 119.36(12) . .
O2 C14 C11 119.18(12) . .
O1 C14 C11 121.41(13) . .
O2 C14 Ni1 56.34(7) . .
O1 C14 Ni1 63.31(7) . .
C11 C14 Ni1 171.19(11) . .

loop_
_geom_bond_atom_site_label_1
_geom_bond_atom_site_label_2
_geom_bond_distance
_geom_bond_site_symmetry_2
Ni1 O2 2.0381(10) 4
Ni1 O2 2.0380(10) .
Ni1 N1 2.0438(12) 4_565
Ni1 N1 2.0437(13) 1_445
Ni1 O1 2.1927(12) .
Ni1 O1 2.1926(12) 4
Ni1 C14 2.4465(14) 4
Ni1 C14 2.4465(14) .
O1 C14 1.2726(17) .
O2 C14 1.2721(17) .
N1 C1 1.3379(19) .
N1 C5 1.3476(19) .
N1 Ni1 2.0438(13) 1_665
N2 C6 1.2989(19) .
N2 N3 1.3526(17) .
N3 C8 1.3843(18) .
N3 H3N 0.8800(14) .
C1 C2 1.385(2) .
C1 H1 0.9500 .
C2 C3 1.3931(19) .
C2 H2 0.9500 .
C3 C4 1.390(2) .
C3 C6 1.474(2) .
C4 C5 1.381(2) .
C4 H4 0.9500 .
C5 H5 0.9500 .
C6 C7 1.503(2) .
C7 H7A 0.9800 .
C7 H7B 0.9800 .
C7 H7C 0.9800 .
C8 C13 1.4006(19) .
C8 C9 1.405(2) .
C9 C10 1.381(2) .
C9 H9 0.9500 .
C10 C11 1.3904(19) .
C10 H10 0.9500 .
C11 C12 1.400(2) .
C11 C14 1.4797(18) .
C12 C13 1.3751(19) .
C12 H12 0.9500 .
C13 H13 0.9500 .

loop_
_geom_hbond_atom_site_label_D
_geom_hbond_atom_site_label_H
_geom_hbond_atom_site_label_A
_geom_hbond_distance_DH
_geom_hbond_distance_HA
_geom_hbond_distance_DA
_geom_hbond_angle_DHA
_geom_hbond_site_symmetry_A
N3 H3N O1 0.8800(14) 2.079(11) 2.8943(17) 154(2) 2_655

loop_
_platon_squeeze_void_nr
_platon_squeeze_void_average_x
_platon_squeeze_void_average_y
_platon_squeeze_void_average_z
_platon_squeeze_void_volume
_platon_squeeze_void_count_electrons
_platon_squeeze_void_content
1 -0.021 -0.016 -0.003 1977 208 ' '
